data_4029833
loop_
_publ_author_name
'Fer, Micka\"el J'
'Doan, Pierre'
'Prang\'e, Thierry'
'Calvet-Vitale, Sandrine'
'Gravier-Pelletier, Christine'

_publ_section_title
;
 A diastereoselective synthesis of 5'-substituted-uridine derivatives.
;
_journal_issue 16
_journal_name_full 'The Journal of organic chemistry'
_journal_page_first 7758
_journal_page_last 7765
_journal_paper_doi 10.1021/jo501410m
_journal_volume 79
_journal_year 2014
_chemical_formula_sum 'C22 H40 N2 O6 Si2'
_chemical_formula_weight 484.74
_chemical_name_systematic
;
C5'-C6'[S]epoxide of O2',O3' di-terbutyldimethylsilyl uridine
;
_space_group_crystal_system monoclinic
_space_group_IT_number 4
_space_group_name_Hall 'P 2yb'
_space_group_name_H-M_alt 'P 1 21 1'
_atom_sites_solution_hydrogens geom
_audit_creation_method SHELXL-97
_cell_angle_alpha 90
_cell_angle_beta 93.65(5)
_cell_angle_gamma 90
_cell_formula_units_Z 6
_cell_length_a 17.049(2)
_cell_length_b 6.880(1)
_cell_length_c 34.497(3)
_cell_measurement_temperature 100(2)
_cell_volume 4038.2(9)
_computing_data_collection 'MXCUBE (ESRF, 2014)'
_computing_data_reduction 'XDS (Kabsch, 2010)'
_computing_structure_refinement 'SHELXL (Sheldrick, 2008)'
_computing_structure_solution 'SHELXS (Sheldrick, 2010)'
_diffrn_ambient_temperature 100(2)
_diffrn_measured_fraction_theta_full 0.521
_diffrn_measured_fraction_theta_max 0.780
_diffrn_measurement_device_type 'MAR Research CCD'
_diffrn_measurement_method rotation
_diffrn_radiation_type synchrotron
_diffrn_radiation_wavelength 0.964
_diffrn_reflns_av_R_equivalents 0.063
_diffrn_reflns_av_unetI/netI 0.0186
_diffrn_reflns_Laue_measured_fraction_full 0.521
_diffrn_reflns_Laue_measured_fraction_max 0.780
_diffrn_reflns_number 21775
_diffrn_reflns_point_group_measured_fraction_full 0.284
_diffrn_reflns_point_group_measured_fraction_max 0.431
_diffrn_reflns_theta_full 35.888
_diffrn_reflns_theta_max 30.683
_diffrn_reflns_theta_min 1.626
_diffrn_source 'BM 14 beamline'
_exptl_absorpt_coefficient_mu 0.378
_exptl_crystal_colour colourless
_exptl_crystal_density_diffrn 1.196
_exptl_crystal_description needle
_exptl_crystal_F_000 1572
_refine_diff_density_max 0.407
_refine_diff_density_min -0.361
_refine_diff_density_rms 0.090
_refine_ls_abs_structure_details
;
No quotients, so Flack parameter determined by classical intensity fit
;
_refine_ls_abs_structure_Flack 0.1(2)
_refine_ls_extinction_method none
_refine_ls_goodness_of_fit_ref 2.598
_refine_ls_hydrogen_treatment constr
_refine_ls_matrix_type full
_refine_ls_number_parameters 844
_refine_ls_number_reflns 4150
_refine_ls_number_restraints 829
_refine_ls_restrained_S_all 2.524
_refine_ls_R_factor_all 0.0946
_refine_ls_R_factor_gt 0.0945
_refine_ls_shift/su_max 0.025
_refine_ls_shift/su_mean 0.018
_refine_ls_structure_factor_coef Fsqd
_refine_ls_weighting_details 'w=1/[\s^2^(Fo^2^)+(0.1000P)^2^] where P=(Fo^2^+2Fc^2^)/3'
_refine_ls_weighting_scheme calc
_refine_ls_wR_factor_gt 0.2385
_refine_ls_wR_factor_ref 0.2389
_reflns_Friedel_coverage 0.000
_reflns_Friedel_fraction_full 0.000
_reflns_Friedel_fraction_max 0.000
_reflns_number_gt 4130
_reflns_number_total 4150
_reflns_threshold_expression 'I > 2\s(I)'
_cod_data_source_file jo501410m_si_001.cif
_cod_data_source_block epoxide4a
_cod_depositor_comments 'Adding full bibliography for 4029833.cif.'
_cod_original_cell_volume 4038.2(8)
_cod_database_code 4029833

loop_
_space_group_symop_id
_space_group_symop_operation_xyz
1 'x, y, z'
2 '-x, y+1/2, -z'

loop_
_atom_site_label
_atom_site_type_symbol
_atom_site_fract_x
_atom_site_fract_y
_atom_site_fract_z
_atom_site_U_iso_or_equiv
_atom_site_adp_type
_atom_site_occupancy
_atom_site_site_symmetry_order
_atom_site_calc_flag
_atom_site_refinement_flags_posn
_atom_site_refinement_flags_adp
_atom_site_refinement_flags_occupancy
_atom_site_disorder_assembly
_atom_site_disorder_group
N1_1 N 0.9182(3) 0.2089(9) -0.06704(14) 0.0227(13) Uani 1 1 d . U . . .
C2_1 C 0.9584(4) 0.0531(13) -0.08253(19) 0.0326(17) Uani 1 1 d . U . . .
O2_1 O 0.9486(3) -0.1197(8) -0.07232(14) 0.0368(13) Uani 1 1 d . U . . .
N3_1 N 1.0077(3) 0.0996(10) -0.10909(16) 0.0302(14) Uani 1 1 d . U . . .
H3_1 H 1.0331 0.0048 -0.1186 0.036 Uiso 1 1 calc R U . . .
C4_1 C 1.0234(4) 0.2820(12) -0.12336(19) 0.0316(16) Uani 1 1 d . U . . .
O4_1 O 1.0686(3) 0.3068(8) -0.14971(13) 0.0402(14) Uani 1 1 d . U . . .
C5_1 C 0.9814(4) 0.4380(12) -0.1044(2) 0.0310(17) Uani 1 1 d . U . . .
H5_1 H 0.9889 0.5665 -0.1117 0.037 Uiso 1 1 calc R U . . .
C6_1 C 0.9318(4) 0.3971(12) -0.0766(2) 0.0286(17) Uani 1 1 d . U . . .
H6_1 H 0.9070 0.4972 -0.0639 0.034 Uiso 1 1 calc R U . . .
C1'_1 C 0.8690(3) 0.1752(11) -0.03340(18) 0.0237(15) Uani 1 1 d . U . . .
H1'_1 H 0.8680 0.0352 -0.0282 0.028 Uiso 1 1 calc R U . . .
C2'_1 C 0.7862(3) 0.2472(12) -0.03719(18) 0.0265(15) Uani 1 1 d . U . . .
H2'_1 H 0.7842 0.3722 -0.0508 0.032 Uiso 1 1 calc R U . . .
O2'_1 O 0.7345(3) 0.1168(8) -0.05633(13) 0.0367(12) Uani 1 1 d D U . . .
C3'_1 C 0.7685(4) 0.2774(12) 0.00504(18) 0.0290(15) Uani 1 1 d . U . . .
H3'_1 H 0.7268 0.3736 0.0077 0.035 Uiso 1 1 calc R U . . .
O3'_1 O 0.7490(3) 0.0929(9) 0.02153(14) 0.0409(14) Uani 1 1 d D U . . .
C4'_1 C 0.8457(4) 0.3448(12) 0.0237(2) 0.0300(16) Uani 1 1 d . U . . .
H4'_1 H 0.8534 0.2893 0.0498 0.036 Uiso 1 1 calc R U . . .
O5'A_1 O 0.9070(2) 0.2671(8) -0.00149(12) 0.0276(12) Uani 1 1 d . U . . .
C5'_1 C 0.8522(4) 0.5599(12) 0.0259(2) 0.0288(16) Uani 1 1 d . U . . .
H5'_1 H 0.8256 0.6187 0.0473 0.035 Uiso 1 1 calc R U . . .
C6'_1 C 0.9149(4) 0.6801(13) 0.01110(19) 0.0318(17) Uani 1 1 d . U . . .
H6'1_1 H 0.9269 0.8028 0.0241 0.038 Uiso 1 1 calc R U . . .
H6'2_1 H 0.9599 0.6141 0.0013 0.038 Uiso 1 1 calc R U . . .
O6'_1 O 0.8401(2) 0.6627(8) -0.01098(14) 0.0328(12) Uani 1 1 d . U . . .
Si1A_1a Si 0.7241(3) 0.0403(7) -0.10251(10) 0.0564(14) Uani 0.717(6) 1 d D U P A 1
C11A_1a C 0.7824(7) 0.175(2) -0.1353(4) 0.0709(16) Uiso 0.717(6) 1 d D U P A 1
H11A_1a H 0.8368 0.1684 -0.1263 0.106 Uiso 0.717(6) 1 calc R U P A 1
H11B_1a H 0.7656 0.3078 -0.1362 0.106 Uiso 0.717(6) 1 calc R U P A 1
H11C_1a H 0.7758 0.1191 -0.1608 0.106 Uiso 0.717(6) 1 calc R U P A 1
C12A_1a C 0.7577(8) -0.2160(19) -0.1020(4) 0.0709(16) Uiso 0.717(6) 1 d D U P A 1
H12A_1a H 0.8123 -0.2216 -0.0934 0.106 Uiso 0.717(6) 1 calc R U P A 1
H12B_1a H 0.7505 -0.2691 -0.1278 0.106 Uiso 0.717(6) 1 calc R U P A 1
H12C_1a H 0.7275 -0.2900 -0.0847 0.106 Uiso 0.717(6) 1 calc R U P A 1
C13A_1a C 0.6197(6) 0.044(2) -0.1189(3) 0.0709(16) Uiso 0.717(6) 1 d D U P A 1
C21A_1a C 0.6058(8) -0.034(3) -0.1616(3) 0.0709(16) Uiso 0.717(6) 1 d D U P A 1
H21A_1a H 0.6234 -0.1666 -0.1626 0.106 Uiso 0.717(6) 1 calc R U P A 1
H21B_1a H 0.6346 0.0439 -0.1788 0.106 Uiso 0.717(6) 1 calc R U P A 1
H21C_1a H 0.5507 -0.0284 -0.1694 0.106 Uiso 0.717(6) 1 calc R U P A 1
C22A_1a C 0.5700(7) -0.078(2) -0.0907(4) 0.0709(16) Uiso 0.717(6) 1 d D U P A 1
H22A_1a H 0.5882 -0.2106 -0.0901 0.106 Uiso 0.717(6) 1 calc R U P A 1
H22B_1a H 0.5156 -0.0752 -0.0996 0.106 Uiso 0.717(6) 1 calc R U P A 1
H22C_1a H 0.5761 -0.0245 -0.0650 0.106 Uiso 0.717(6) 1 calc R U P A 1
C23A_1a C 0.5893(8) 0.258(2) -0.1182(4) 0.0709(16) Uiso 0.717(6) 1 d D U P A 1
H23A_1a H 0.6185 0.3363 -0.1353 0.106 Uiso 0.717(6) 1 calc R U P A 1
H23B_1a H 0.5961 0.3085 -0.0923 0.106 Uiso 0.717(6) 1 calc R U P A 1
H23C_1a H 0.5346 0.2613 -0.1267 0.106 Uiso 0.717(6) 1 calc R U P A 1
Si1B_1b Si 0.6856(4) 0.1532(15) -0.0964(2) 0.039(2) Uani 0.283(6) 1 d D U P A 2
C11B_1b C 0.7486(15) 0.214(5) -0.1356(8) 0.0709(16) Uiso 0.283(6) 1 d D U P A 2
H11D_1b H 0.7715 0.3401 -0.1309 0.106 Uiso 0.283(6) 1 calc R U P A 2
H11E_1b H 0.7179 0.2151 -0.1599 0.106 Uiso 0.283(6) 1 calc R U P A 2
H11F_1b H 0.7897 0.1189 -0.1365 0.106 Uiso 0.283(6) 1 calc R U P A 2
C12B_1b C 0.6424(18) -0.086(3) -0.1085(10) 0.0709(16) Uiso 0.283(6) 1 d D U P A 2
H12D_1b H 0.6834 -0.1811 -0.1089 0.106 Uiso 0.283(6) 1 calc R U P A 2
H12E_1b H 0.6147 -0.0798 -0.1336 0.106 Uiso 0.283(6) 1 calc R U P A 2
H12F_1b H 0.6065 -0.1208 -0.0893 0.106 Uiso 0.283(6) 1 calc R U P A 2
C13B_1b C 0.6068(12) 0.337(3) -0.0953(6) 0.0709(16) Uiso 0.283(6) 1 d D U P A 2
C21B_1b C 0.5512(17) 0.320(6) -0.1335(7) 0.0709(16) Uiso 0.283(6) 1 d D U P A 2
H21D_1b H 0.5815 0.3373 -0.1557 0.106 Uiso 0.283(6) 1 calc R U P A 2
H21E_1b H 0.5113 0.4183 -0.1334 0.106 Uiso 0.283(6) 1 calc R U P A 2
H21F_1b H 0.5270 0.1939 -0.1346 0.106 Uiso 0.283(6) 1 calc R U P A 2
C22B_1b C 0.5625(16) 0.319(6) -0.0581(7) 0.0709(16) Uiso 0.283(6) 1 d D U P A 2
H22D_1b H 0.5382 0.1936 -0.0573 0.106 Uiso 0.283(6) 1 calc R U P A 2
H22E_1b H 0.5229 0.4183 -0.0580 0.106 Uiso 0.283(6) 1 calc R U P A 2
H22F_1b H 0.5987 0.3350 -0.0359 0.106 Uiso 0.283(6) 1 calc R U P A 2
C23B_1b C 0.6478(19) 0.541(4) -0.0980(10) 0.0709(16) Uiso 0.283(6) 1 d D U P A 2
H23D_1b H 0.6750 0.5476 -0.1215 0.106 Uiso 0.283(6) 1 calc R U P A 2
H23E_1b H 0.6846 0.5581 -0.0760 0.106 Uiso 0.283(6) 1 calc R U P A 2
H23F_1b H 0.6088 0.6414 -0.0982 0.106 Uiso 0.283(6) 1 calc R U P A 2
Si2_1 Si 0.66391(13) 0.0189(5) 0.03593(8) 0.0603(9) Uani 1 1 d D U . . .
C11_1 C 0.6427(6) -0.2237(17) 0.0195(3) 0.079(3) Uani 1 1 d D U . . .
H11A_1 H 0.5923 -0.2627 0.0277 0.095 Uiso 1 1 calc R U . . .
H11B_1 H 0.6823 -0.3105 0.0303 0.095 Uiso 1 1 calc R U . . .
H11C_1 H 0.6420 -0.2278 -0.0083 0.095 Uiso 1 1 calc R U . . .
C12_1 C 0.5857(4) 0.1807(14) 0.0185(3) 0.053(2) Uani 1 1 d D U . . .
H12A_1 H 0.5364 0.1328 0.0266 0.064 Uiso 1 1 calc R U . . .
H12B_1 H 0.5840 0.1870 -0.0093 0.064 Uiso 1 1 calc R U . . .
H12C_1 H 0.5951 0.3082 0.0291 0.064 Uiso 1 1 calc R U . . .
C13_1 C 0.6758(5) 0.0270(17) 0.0909(3) 0.078(3) Uani 1 1 d D U . . .
C21_1 C 0.5996(6) -0.057(2) 0.1075(3) 0.092(4) Uani 1 1 d D U . . .
H21A_1 H 0.5552 0.0203 0.0986 0.110 Uiso 1 1 calc R U . . .
H21B_1 H 0.6050 -0.0547 0.1354 0.110 Uiso 1 1 calc R U . . .
H21C_1 H 0.5920 -0.1886 0.0987 0.110 Uiso 1 1 calc R U . . .
C22_1 C 0.6888(6) 0.2459(19) 0.1019(3) 0.078(3) Uani 1 1 d D U . . .
H22A_1 H 0.7355 0.2926 0.0908 0.117 Uiso 1 1 calc R U . . .
H22B_1 H 0.6946 0.2583 0.1297 0.117 Uiso 1 1 calc R U . . .
H22C_1 H 0.6444 0.3208 0.0921 0.117 Uiso 1 1 calc R U . . .
C23_1 C 0.7444(6) -0.105(2) 0.1050(3) 0.087(3) Uani 1 1 d D U . . .
H23A_1 H 0.7925 -0.0540 0.0962 0.105 Uiso 1 1 calc R U . . .
H23B_1 H 0.7358 -0.2335 0.0948 0.105 Uiso 1 1 calc R U . . .
H23C_1 H 0.7476 -0.1099 0.1329 0.105 Uiso 1 1 calc R U . . .
N1_2 N 0.8145(3) 0.2292(10) 0.24293(16) 0.0280(14) Uani 1 1 d . U . . .
C2_2 C 0.8406(3) 0.0617(14) 0.2246(2) 0.0313(16) Uani 1 1 d . U . . .
O2_2 O 0.8409(3) -0.0949(9) 0.23484(15) 0.0402(14) Uani 1 1 d . U . . .
N3_2 N 0.8671(3) 0.1151(10) 0.18695(17) 0.0324(15) Uani 1 1 d . U . . .
H3_2 H 0.8817 0.0201 0.1729 0.039 Uiso 1 1 calc R U . . .
C4_2 C 0.8722(4) 0.2961(12) 0.1706(2) 0.0346(17) Uani 1 1 d . U . . .
O4_2 O 0.8981(3) 0.3061(8) 0.13928(14) 0.0341(13) Uani 1 1 d . U . . .
C5_2 C 0.8431(5) 0.4536(13) 0.1958(2) 0.0392(18) Uani 1 1 d . U . . .
H5_2 H 0.8443 0.5818 0.1873 0.047 Uiso 1 1 calc R U . . .
C6_2 C 0.8164(4) 0.4152(12) 0.2291(2) 0.0322(17) Uani 1 1 d . U . . .
H6_2 H 0.7981 0.5162 0.2440 0.039 Uiso 1 1 calc R U . . .
C1'_2 C 0.7919(4) 0.1899(14) 0.2840(2) 0.0395(18) Uani 1 1 d . U . . .
H1'_2 H 0.7940 0.0502 0.2895 0.047 Uiso 1 1 calc R U . . .
C2'_2 C 0.7131(4) 0.2729(13) 0.29420(19) 0.0345(17) Uani 1 1 d . U . . .
H2'_2 H 0.7043 0.3997 0.2817 0.041 Uiso 1 1 calc R U . . .
O2'_2 O 0.6509(3) 0.1458(10) 0.28339(16) 0.0551(16) Uani 1 1 d D U . . .
C3'_2 C 0.7265(4) 0.2971(13) 0.3374(2) 0.0379(17) Uani 1 1 d . U . . .
H3'_2 H 0.6908 0.3951 0.3470 0.045 Uiso 1 1 calc R U . . .
O3'_2 O 0.7160(3) 0.1179(10) 0.35571(15) 0.0571(16) Uani 1 1 d D U . . .
C4'_2 C 0.8090(4) 0.3700(14) 0.3400(2) 0.0384(17) Uani 1 1 d . U . . .
H4'_2 H 0.8351 0.3173 0.3639 0.046 Uiso 1 1 calc R U . . .
O5'B_2 O 0.8461(3) 0.2880(9) 0.30819(14) 0.0415(14) Uani 1 1 d . U . . .
C5'_2 C 0.8177(5) 0.5826(17) 0.3414(2) 0.052(2) Uani 1 1 d . U . . .
H5'_2 H 0.8082 0.6428 0.3664 0.062 Uiso 1 1 calc R U . . .
C6'_2 C 0.8706(6) 0.693(2) 0.3169(3) 0.071(3) Uani 1 1 d . U . . .
H6'1_2 H 0.8933 0.8126 0.3273 0.086 Uiso 1 1 calc R U . . .
H6'2_2 H 0.9036 0.6196 0.3003 0.086 Uiso 1 1 calc R U . . .
O6'_2 O 0.7887(3) 0.6867(9) 0.30851(15) 0.0444(14) Uani 1 1 d . U . . .
Si1A_2a Si 0.5740(4) 0.1813(12) 0.25151(17) 0.0503(19) Uani 0.454(8) 1 d D U P B 1
C11A_2a C 0.5033(11) 0.335(3) 0.2744(6) 0.0705(17) Uiso 0.454(8) 1 d D U P B 1
H11A_2a H 0.4867 0.2718 0.2973 0.106 Uiso 0.454(8) 1 calc R U P B 1
H11B_2a H 0.4586 0.3562 0.2565 0.106 Uiso 0.454(8) 1 calc R U P B 1
H11C_2a H 0.5273 0.4571 0.2813 0.106 Uiso 0.454(8) 1 calc R U P B 1
C12A_2a C 0.6086(17) 0.286(4) 0.2077(7) 0.0705(17) Uiso 0.454(8) 1 d D U P B 1
H12A_2a H 0.6449 0.1982 0.1967 0.106 Uiso 0.454(8) 1 calc R U P B 1
H12B_2a H 0.6346 0.4070 0.2138 0.106 Uiso 0.454(8) 1 calc R U P B 1
H12C_2a H 0.5648 0.3084 0.1894 0.106 Uiso 0.454(8) 1 calc R U P B 1
C13A_2a C 0.5295(10) -0.060(2) 0.2410(5) 0.0705(17) Uiso 0.454(8) 1 d D U P B 1
C21A_2a C 0.4925(15) -0.144(4) 0.2780(6) 0.0705(17) Uiso 0.454(8) 1 d D U P B 1
H21A_2a H 0.5317 -0.1462 0.2993 0.106 Uiso 0.454(8) 1 calc R U P B 1
H21B_2a H 0.4739 -0.2732 0.2728 0.106 Uiso 0.454(8) 1 calc R U P B 1
H21C_2a H 0.4495 -0.0628 0.2847 0.106 Uiso 0.454(8) 1 calc R U P B 1
C22A_2a C 0.4653(11) -0.051(4) 0.2068(6) 0.0705(17) Uiso 0.454(8) 1 d D U P B 1
H22A_2a H 0.4245 0.0375 0.2132 0.106 Uiso 0.454(8) 1 calc R U P B 1
H22B_2a H 0.4434 -0.1780 0.2023 0.106 Uiso 0.454(8) 1 calc R U P B 1
H22C_2a H 0.4886 -0.0066 0.1837 0.106 Uiso 0.454(8) 1 calc R U P B 1
C23A_2a C 0.5911(12) -0.211(3) 0.2273(6) 0.0705(17) Uiso 0.454(8) 1 d D U P B 1
H23A_2a H 0.6343 -0.2196 0.2465 0.106 Uiso 0.454(8) 1 calc R U P B 1
H23B_2a H 0.6100 -0.1692 0.2031 0.106 Uiso 0.454(8) 1 calc R U P B 1
H23C_2a H 0.5666 -0.3359 0.2241 0.106 Uiso 0.454(8) 1 calc R U P B 1
Si1B_2b Si 0.6046(4) 0.080(1) 0.2428(1) 0.056(2) Uani 0.546(8) 1 d D U P B 2
C11B_2b C 0.6201(14) 0.259(3) 0.2057(6) 0.0705(17) Uiso 0.546(8) 1 d D U P B 2
H11D_2b H 0.6021 0.3831 0.2141 0.106 Uiso 0.546(8) 1 calc R U P B 2
H11E_2b H 0.5913 0.2219 0.1820 0.106 Uiso 0.546(8) 1 calc R U P B 2
H11F_2b H 0.6751 0.2658 0.2014 0.106 Uiso 0.546(8) 1 calc R U P B 2
C12B_2b C 0.6430(10) -0.152(2) 0.2253(5) 0.0705(17) Uiso 0.546(8) 1 d D U P B 2
H12D_2b H 0.6368 -0.2511 0.2445 0.106 Uiso 0.546(8) 1 calc R U P B 2
H12E_2b H 0.6977 -0.1379 0.2209 0.106 Uiso 0.546(8) 1 calc R U P B 2
H12F_2b H 0.6144 -0.1883 0.2015 0.106 Uiso 0.546(8) 1 calc R U P B 2
C13B_2b C 0.5007(7) 0.049(2) 0.2524(4) 0.0705(17) Uiso 0.546(8) 1 d D U P B 2
C21B_2b C 0.4708(11) 0.256(3) 0.2664(5) 0.0705(17) Uiso 0.546(8) 1 d D U P B 2
H21D_2b H 0.5029 0.2979 0.2887 0.106 Uiso 0.546(8) 1 calc R U P B 2
H21E_2b H 0.4171 0.2458 0.2730 0.106 Uiso 0.546(8) 1 calc R U P B 2
H21F_2b H 0.4745 0.3490 0.2458 0.106 Uiso 0.546(8) 1 calc R U P B 2
C22B_2b C 0.4453(10) -0.013(3) 0.2180(5) 0.0705(17) Uiso 0.546(8) 1 d D U P B 2
H22D_2b H 0.4505 0.0748 0.1967 0.106 Uiso 0.546(8) 1 calc R U P B 2
H22E_2b H 0.3920 -0.0115 0.2255 0.106 Uiso 0.546(8) 1 calc R U P B 2
H22F_2b H 0.4587 -0.1423 0.2101 0.106 Uiso 0.546(8) 1 calc R U P B 2
C23B_2b C 0.4909(13) -0.095(3) 0.2871(5) 0.0705(17) Uiso 0.546(8) 1 d D U P B 2
H23D_2b H 0.5252 -0.0563 0.3089 0.106 Uiso 0.546(8) 1 calc R U P B 2
H23E_2b H 0.5040 -0.2240 0.2793 0.106 Uiso 0.546(8) 1 calc R U P B 2
H23F_2b H 0.4374 -0.0921 0.2943 0.106 Uiso 0.546(8) 1 calc R U P B 2
Si2_2 Si 0.65593(15) 0.0532(4) 0.38834(7) 0.0564(8) Uani 1 1 d D U . . .
C11_2 C 0.6260(7) -0.2009(16) 0.3797(3) 0.079(3) Uani 1 1 d D U . . .
H11D_2 H 0.5992 -0.2120 0.3545 0.095 Uiso 1 1 calc R U . . .
H11E_2 H 0.5914 -0.2404 0.3992 0.095 Uiso 1 1 calc R U . . .
H11F_2 H 0.6717 -0.2827 0.3811 0.095 Uiso 1 1 calc R U . . .
C12_2 C 0.5654(5) 0.1989(19) 0.3841(3) 0.073(3) Uani 1 1 d D U . . .
H12A_2 H 0.5780 0.3332 0.3887 0.110 Uiso 1 1 calc R U . . .
H12B_2 H 0.5302 0.1551 0.4029 0.110 Uiso 1 1 calc R U . . .
H12C_2 H 0.5407 0.1845 0.3585 0.110 Uiso 1 1 calc R U . . .
C13_2 C 0.7078(6) 0.076(2) 0.4365(3) 0.093(3) Uani 1 1 d D U . . .
C21_2 C 0.7274(7) 0.2935(19) 0.4458(3) 0.090(3) Uani 1 1 d D U . . .
H21D_2 H 0.7573 0.3466 0.4256 0.108 Uiso 1 1 calc R U . . .
H21E_2 H 0.7575 0.3020 0.4702 0.108 Uiso 1 1 calc R U . . .
H21F_2 H 0.6794 0.3655 0.4472 0.108 Uiso 1 1 calc R U . . .
C22_2 C 0.6565(7) -0.008(3) 0.4694(3) 0.106(4) Uani 1 1 d D U . . .
H22D_2 H 0.6458 -0.1428 0.4646 0.127 Uiso 1 1 calc R U . . .
H22E_2 H 0.6079 0.0627 0.4694 0.127 Uiso 1 1 calc R U . . .
H22F_2 H 0.6848 0.0066 0.4942 0.127 Uiso 1 1 calc R U . . .
C23_2 C 0.7853(6) -0.052(2) 0.4373(3) 0.085(3) Uani 1 1 d D U . . .
H23D_2 H 0.7716 -0.1858 0.4332 0.102 Uiso 1 1 calc R U . . .
H23E_2 H 0.8137 -0.0376 0.4621 0.102 Uiso 1 1 calc R U . . .
H23F_2 H 0.8176 -0.0089 0.4172 0.102 Uiso 1 1 calc R U . . .
N1_3 N 1.3451(3) 0.0998(10) 0.40952(16) 0.0334(15) Uani 1 1 d . U . . .
C2_3 C 1.3818(3) 0.2558(13) 0.42773(18) 0.0289(16) Uani 1 1 d . U . . .
O2_3 O 1.3754(3) 0.4205(9) 0.41647(15) 0.0421(14) Uani 1 1 d . U . . .
N3_3 N 1.4278(3) 0.2052(10) 0.46150(15) 0.0289(14) Uani 1 1 d . U . . .
H3_3 H 1.4511 0.2986 0.4742 0.035 Uiso 1 1 calc R U . . .
C4_3 C 1.4389(4) 0.0267(12) 0.4758(2) 0.0287(16) Uani 1 1 d . U . . .
O4_3 O 1.4817(3) 0.0120(8) 0.50793(12) 0.0350(13) Uani 1 1 d . U . . .
C5_3 C 1.4029(4) -0.1287(12) 0.4550(2) 0.0311(17) Uani 1 1 d . U . . .
H5_3 H 1.4096 -0.2567 0.4632 0.037 Uiso 1 1 calc R U . . .
C6_3 C 1.3592(5) -0.0849(13) 0.4232(2) 0.0355(18) Uani 1 1 d . U . . .
H6_3 H 1.3362 -0.1872 0.4090 0.043 Uiso 1 1 calc R U . . .
C1'_3 C 1.3022(4) 0.1369(12) 0.37194(18) 0.0286(16) Uani 1 1 d . U . . .
H1'_3 H 1.3027 0.2761 0.3659 0.034 Uiso 1 1 calc R U . . .
C2'_3 C 1.2173(4) 0.0584(13) 0.3687(2) 0.0384(17) Uani 1 1 d . U . . .
H2'_3 H 1.2159 -0.0656 0.3826 0.046 Uiso 1 1 calc R U . . .
O2'_3 O 1.1641(3) 0.1802(9) 0.38318(14) 0.0465(14) Uani 1 1 d D U . . .
C3'_3 C 1.2060(4) 0.0179(14) 0.3245(2) 0.0403(18) Uani 1 1 d . U . . .
H3'_3 H 1.1651 -0.0797 0.3185 0.048 Uiso 1 1 calc R U . . .
O3'_3 O 1.1892(3) 0.1935(11) 0.30566(16) 0.0566(16) Uani 1 1 d D U . . .
C4'_3 C 1.2892(5) -0.0580(15) 0.3160(2) 0.0435(18) Uani 1 1 d . U . . .
H4'_3 H 1.3011 -0.0068 0.2905 0.052 Uiso 1 1 calc R U . . .
O5'C_3 O 1.3419(3) 0.0300(9) 0.34339(14) 0.0397(13) Uani 1 1 d . U . . .
C5'_3 C 1.2994(5) -0.2709(16) 0.3143(2) 0.052(2) Uani 1 1 d . U . . .
H5'_3 H 1.2759 -0.3331 0.2908 0.063 Uiso 1 1 calc R U . . .
C6'_3 C 1.3580(5) -0.3820(17) 0.3352(2) 0.057(2) Uani 1 1 d . U . . .
H6'1_3 H 1.3727 -0.5053 0.3242 0.068 Uiso 1 1 calc R U . . .
H6'2_3 H 1.4009 -0.3121 0.3488 0.068 Uiso 1 1 calc R U . . .
O6'_3 O 1.2863(3) -0.3701(10) 0.34987(16) 0.0507(15) Uani 1 1 d . U . . .
Si1A_3a Si 1.1469(3) 0.2566(8) 0.4277(1) 0.066(1) Uani 0.684(6) 1 d D U P C 1
C11A_3a C 1.1899(9) 0.498(2) 0.4335(5) 0.0855(19) Uiso 0.684(6) 1 d D U P C 1
H11A_3a H 1.1666 0.5831 0.4139 0.128 Uiso 0.684(6) 1 calc R U P C 1
H11B_3a H 1.2455 0.4907 0.4309 0.128 Uiso 0.684(6) 1 calc R U P C 1
H11C_3a H 1.1801 0.5482 0.4587 0.128 Uiso 0.684(6) 1 calc R U P C 1
C12A_3a C 1.1886(9) 0.091(3) 0.4638(5) 0.0855(19) Uiso 0.684(6) 1 d D U P C 1
H12A_3a H 1.1659 -0.0359 0.4595 0.128 Uiso 0.684(6) 1 calc R U P C 1
H12B_3a H 1.1776 0.1360 0.4892 0.128 Uiso 0.684(6) 1 calc R U P C 1
H12C_3a H 1.2444 0.0834 0.4618 0.128 Uiso 0.684(6) 1 calc R U P C 1
C13A_3a C 1.0396(6) 0.272(2) 0.4310(4) 0.0855(19) Uiso 0.684(6) 1 d D U P C 1
C21A_3a C 1.0113(9) 0.360(3) 0.4693(4) 0.0855(19) Uiso 0.684(6) 1 d D U P C 1
H21A_3a H 1.0296 0.4911 0.4722 0.128 Uiso 0.684(6) 1 calc R U P C 1
H21B_3a H 1.0319 0.2836 0.4910 0.128 Uiso 0.684(6) 1 calc R U P C 1
H21C_3a H 0.9549 0.3578 0.4685 0.128 Uiso 0.684(6) 1 calc R U P C 1
C22A_3a C 1.0023(9) 0.409(3) 0.3985(4) 0.0855(19) Uiso 0.684(6) 1 d D U P C 1
H22A_3a H 1.0225 0.5381 0.4022 0.128 Uiso 0.684(6) 1 calc R U P C 1
H22B_3a H 0.9462 0.4101 0.3998 0.128 Uiso 0.684(6) 1 calc R U P C 1
H22C_3a H 1.0154 0.3615 0.3735 0.128 Uiso 0.684(6) 1 calc R U P C 1
C23A_3a C 1.0108(10) 0.056(2) 0.4270(5) 0.0855(19) Uiso 0.684(6) 1 d D U P C 1
H23A_3a H 1.0355 -0.0208 0.4476 0.128 Uiso 0.684(6) 1 calc R U P C 1
H23B_3a H 1.0245 0.0045 0.4024 0.128 Uiso 0.684(6) 1 calc R U P C 1
H23C_3a H 0.9548 0.0509 0.4285 0.128 Uiso 0.684(6) 1 calc R U P C 1
Si1B_3b Si 1.1052(4) 0.1520(12) 0.4172(2) 0.042(2) Uani 0.316(6) 1 d D U P C 2
C11B_3b C 1.1607(17) 0.070(6) 0.4613(8) 0.0855(19) Uiso 0.316(6) 1 d D U P C 2
H11D_3b H 1.2046 0.1558 0.4669 0.128 Uiso 0.316(6) 1 calc R U P C 2
H11E_3b H 1.1796 -0.0593 0.4575 0.128 Uiso 0.316(6) 1 calc R U P C 2
H11F_3b H 1.1273 0.0718 0.4827 0.128 Uiso 0.316(6) 1 calc R U P C 2
C12B_3b C 1.0661(18) 0.396(3) 0.4288(10) 0.0855(19) Uiso 0.316(6) 1 d D U P C 2
H12D_3b H 1.0368 0.4474 0.4063 0.128 Uiso 0.316(6) 1 calc R U P C 2
H12E_3b H 1.1090 0.4821 0.4360 0.128 Uiso 0.316(6) 1 calc R U P C 2
H12F_3b H 1.0323 0.3857 0.4499 0.128 Uiso 0.316(6) 1 calc R U P C 2
C13B_3b C 1.0197(11) -0.004(3) 0.4058(7) 0.0855(19) Uiso 0.316(6) 1 d D U P C 2
C21B_3b C 0.9664(17) -0.010(6) 0.4416(8) 0.0855(19) Uiso 0.316(6) 1 d D U P C 2
H21D_3b H 0.9534 0.1204 0.4488 0.128 Uiso 0.316(6) 1 calc R U P C 2
H21E_3b H 0.9945 -0.0728 0.4631 0.128 Uiso 0.316(6) 1 calc R U P C 2
H21F_3b H 0.9191 -0.0807 0.4347 0.128 Uiso 0.316(6) 1 calc R U P C 2
C22B_3b C 0.9637(16) 0.091(6) 0.3733(8) 0.0855(19) Uiso 0.316(6) 1 d D U P C 2
H22D_3b H 0.9518 0.2215 0.3806 0.128 Uiso 0.316(6) 1 calc R U P C 2
H22E_3b H 0.9160 0.0168 0.3702 0.128 Uiso 0.316(6) 1 calc R U P C 2
H22F_3b H 0.9891 0.0916 0.3493 0.128 Uiso 0.316(6) 1 calc R U P C 2
C23B_3b C 1.0413(18) -0.213(4) 0.3950(10) 0.0855(19) Uiso 0.316(6) 1 d D U P C 2
H23D_3b H 1.0738 -0.2696 0.4158 0.128 Uiso 0.316(6) 1 calc R U P C 2
H23E_3b H 1.0694 -0.2119 0.3718 0.128 Uiso 0.316(6) 1 calc R U P C 2
H23F_3b H 0.9942 -0.2888 0.3908 0.128 Uiso 0.316(6) 1 calc R U P C 2
Si2_3 Si 1.11110(14) 0.2558(5) 0.27889(8) 0.0609(8) Uani 1 1 d D U . . .
C11_3 C 1.0288(5) 0.0993(17) 0.2878(3) 0.074(3) Uani 1 1 d D U . . .
H11G_3 H 1.0424 -0.0331 0.2826 0.088 Uiso 1 1 calc R U . . .
H11H_3 H 0.9841 0.1365 0.2711 0.088 Uiso 1 1 calc R U . . .
H11I_3 H 1.0162 0.1117 0.3144 0.088 Uiso 1 1 calc R U . . .
C12_3 C 1.0851(7) 0.5005(17) 0.2888(5) 0.109(5) Uani 1 1 d D U . . .
H12G_3 H 1.0714 0.5112 0.3153 0.131 Uiso 1 1 calc R U . . .
H12H_3 H 1.0410 0.5382 0.2717 0.131 Uiso 1 1 calc R U . . .
H12I_3 H 1.1289 0.5841 0.2847 0.131 Uiso 1 1 calc R U . . .
C13_3 C 1.1358(6) 0.2357(18) 0.2271(3) 0.084(3) Uani 1 1 d D U . . .
C21_3 C 1.0700(7) 0.319(2) 0.1993(3) 0.102(4) Uani 1 1 d D U . . .
H21G_3 H 1.0233 0.2423 0.2007 0.122 Uiso 1 1 calc R U . . .
H21H_3 H 1.0864 0.3173 0.1732 0.122 Uiso 1 1 calc R U . . .
H21I_3 H 1.0592 0.4509 0.2066 0.122 Uiso 1 1 calc R U . . .
C22_3 C 1.2159(6) 0.353(2) 0.2224(3) 0.098(4) Uani 1 1 d D U . . .
H22G_3 H 1.2570 0.2985 0.2393 0.118 Uiso 1 1 calc R U . . .
H22H_3 H 1.2085 0.4872 0.2291 0.118 Uiso 1 1 calc R U . . .
H22I_3 H 1.2302 0.3445 0.1960 0.118 Uiso 1 1 calc R U . . .
C23_3 C 1.1513(8) 0.0113(17) 0.2185(3) 0.088(3) Uani 1 1 d D U . . .
H23G_3 H 1.1881 -0.0399 0.2381 0.105 Uiso 1 1 calc R U . . .
H23H_3 H 1.1723 -0.0019 0.1935 0.105 Uiso 1 1 calc R U . . .
H23I_3 H 1.1027 -0.0591 0.2188 0.105 Uiso 1 1 calc R U . . .

loop_
_atom_site_aniso_label
_atom_site_aniso_U_11
_atom_site_aniso_U_22
_atom_site_aniso_U_33
_atom_site_aniso_U_23
_atom_site_aniso_U_13
_atom_site_aniso_U_12
N1_1 0.031(3) 0.020(3) 0.016(3) 0.006(2) 0.004(2) 0.001(2)
C2_1 0.048(4) 0.021(4) 0.029(4) 0.005(3) 0.010(3) -0.001(3)
O2_1 0.044(3) 0.025(3) 0.042(3) 0.001(2) 0.016(2) -0.005(2)
N3_1 0.043(3) 0.027(3) 0.021(3) 0.000(2) 0.007(2) -0.002(2)
C4_1 0.043(4) 0.028(4) 0.024(3) 0.001(3) 0.003(3) -0.007(3)
O4_1 0.058(3) 0.037(4) 0.027(3) 0.007(2) 0.016(2) -0.002(3)
C5_1 0.047(4) 0.025(4) 0.022(3) 0.009(3) 0.011(3) 0.002(3)
C6_1 0.041(4) 0.019(4) 0.026(4) 0.005(3) 0.003(3) -0.001(3)
C1'_1 0.022(3) 0.023(4) 0.026(3) 0.004(3) 0.007(2) 0.003(3)
C2'_1 0.023(3) 0.029(4) 0.028(3) -0.002(3) 0.005(2) 0.000(3)
O2'_1 0.044(3) 0.024(3) 0.042(3) -0.005(2) 0.002(2) -0.008(2)
C3'_1 0.032(3) 0.033(4) 0.023(3) 0.008(3) 0.012(2) 0.005(3)
O3'_1 0.037(3) 0.041(3) 0.046(3) 0.010(2) 0.008(2) 0.004(2)
C4'_1 0.033(3) 0.034(4) 0.024(3) 0.004(3) 0.014(3) 0.000(3)
O5'A_1 0.017(2) 0.043(3) 0.023(2) 0.005(2) 0.0061(17) 0.0077(19)
C5'_1 0.024(3) 0.033(4) 0.030(3) -0.002(3) 0.003(3) 0.002(3)
C6'_1 0.026(3) 0.044(5) 0.026(4) -0.016(3) 0.003(3) 0.010(3)
O6'_1 0.031(2) 0.028(3) 0.040(3) 0.002(2) 0.004(2) -0.005(2)
Si1A_1a 0.058(3) 0.069(3) 0.043(2) -0.0066(19) 0.0053(17) -0.013(3)
Si1B_1b 0.018(4) 0.059(7) 0.043(4) -0.021(4) 0.013(3) -0.004(4)
Si2_1 0.0392(13) 0.067(2) 0.0783(19) -0.0011(14) 0.0289(12) 0.0010(12)
C11_1 0.067(6) 0.082(6) 0.090(7) -0.004(5) 0.024(5) -0.008(5)
C12_1 0.024(4) 0.055(6) 0.083(6) -0.005(4) 0.021(4) -0.006(4)
C13_1 0.057(5) 0.112(7) 0.066(5) 0.022(5) 0.011(4) -0.009(5)
C21_1 0.084(6) 0.134(11) 0.059(6) -0.021(6) 0.031(5) -0.038(7)
C22_1 0.058(5) 0.121(7) 0.057(5) -0.008(5) 0.026(4) -0.010(5)
C23_1 0.086(6) 0.130(9) 0.047(5) -0.007(6) 0.017(4) -0.001(6)
N1_2 0.032(3) 0.025(3) 0.029(3) -0.004(2) 0.010(2) 0.006(2)
C2_2 0.033(4) 0.030(4) 0.032(3) 0.000(3) 0.011(3) 0.001(3)
O2_2 0.051(3) 0.032(4) 0.038(3) 0.005(2) 0.009(2) 0.004(2)
N3_2 0.040(3) 0.025(4) 0.034(3) -0.004(2) 0.012(2) -0.008(2)
C4_2 0.039(4) 0.026(4) 0.041(4) -0.004(3) 0.013(3) -0.006(3)
O4_2 0.047(3) 0.025(3) 0.031(3) -0.002(2) 0.011(2) -0.009(2)
C5_2 0.055(5) 0.018(4) 0.046(4) 0.000(3) 0.016(3) 0.000(3)
C6_2 0.032(4) 0.027(4) 0.039(4) 0.001(3) 0.009(3) -0.004(3)
C1'_2 0.041(3) 0.053(5) 0.026(3) 0.002(3) 0.016(3) 0.013(3)
C2'_2 0.038(3) 0.036(4) 0.032(3) 0.002(3) 0.017(2) 0.010(3)
O2'_2 0.063(3) 0.049(4) 0.055(3) -0.006(3) 0.019(2) -0.007(3)
C3'_2 0.041(3) 0.046(5) 0.027(3) 0.001(3) 0.010(3) 0.003(3)
O3'_2 0.073(3) 0.059(4) 0.042(3) 0.010(3) 0.023(3) 0.008(3)
C4'_2 0.037(3) 0.056(4) 0.022(3) 0.003(3) 0.006(3) 0.004(3)
O5'B_2 0.046(3) 0.053(4) 0.027(3) 0.003(2) 0.015(2) 0.008(2)
C5'_2 0.061(5) 0.064(4) 0.031(4) -0.001(3) 0.012(3) 0.005(4)
C6'_2 0.075(5) 0.085(8) 0.055(5) 0.005(5) 0.017(4) -0.002(5)
O6'_2 0.053(3) 0.046(4) 0.036(3) -0.005(2) 0.014(2) -0.003(3)
Si1A_2a 0.053(4) 0.051(5) 0.050(4) -0.015(3) 0.030(3) -0.010(3)
Si1B_2b 0.067(3) 0.062(5) 0.040(3) 0.006(3) 0.011(2) -0.006(3)
Si2_2 0.0723(17) 0.0564(19) 0.0439(15) -0.0021(12) 0.0318(12) -0.0053(13)
C11_2 0.104(7) 0.064(6) 0.071(6) -0.005(5) 0.021(6) 0.002(5)
C12_2 0.079(5) 0.083(8) 0.061(6) 0.003(5) 0.036(5) 0.025(5)
C13_2 0.110(6) 0.107(7) 0.062(5) 0.004(5) 0.016(4) 0.011(5)
C21_2 0.090(7) 0.102(7) 0.078(7) -0.012(6) 0.009(6) 0.006(6)
C22_2 0.121(8) 0.149(12) 0.049(5) 0.010(7) 0.019(5) -0.017(8)
C23_2 0.106(6) 0.111(9) 0.040(5) 0.019(6) 0.010(4) 0.007(6)
N1_3 0.047(3) 0.026(4) 0.026(3) 0.007(2) -0.006(2) -0.004(2)
C2_3 0.042(4) 0.030(4) 0.014(3) -0.002(3) -0.002(3) 0.001(3)
O2_3 0.057(3) 0.027(4) 0.041(3) -0.003(2) -0.009(2) 0.000(2)
N3_3 0.039(3) 0.025(3) 0.022(3) -0.007(2) -0.004(2) -0.005(2)
C4_3 0.031(3) 0.032(4) 0.023(3) 0.003(3) 0.005(3) -0.001(3)
O4_3 0.045(3) 0.033(3) 0.027(3) 0.001(2) -0.008(2) 0.004(2)
C5_3 0.044(4) 0.026(4) 0.023(3) 0.006(3) -0.003(3) -0.008(3)
C6_3 0.042(4) 0.030(4) 0.034(4) 0.004(3) -0.004(3) -0.007(3)
C1'_3 0.039(3) 0.030(4) 0.016(3) 0.011(3) -0.003(2) -0.005(3)
C2'_3 0.052(3) 0.027(4) 0.034(3) 0.009(3) -0.006(3) -0.002(3)
O2'_3 0.052(3) 0.042(4) 0.044(3) 0.004(2) -0.008(2) 0.003(3)
C3'_3 0.036(3) 0.056(5) 0.028(3) -0.003(3) -0.007(3) -0.004(3)
O3'_3 0.050(3) 0.067(4) 0.052(3) 0.019(3) -0.007(2) -0.010(3)
C4'_3 0.048(4) 0.055(4) 0.028(4) 0.000(3) 0.008(3) -0.006(3)
O5'C_3 0.049(3) 0.042(4) 0.027(3) 0.009(2) 0.000(2) -0.008(2)
C5'_3 0.057(4) 0.058(5) 0.042(4) -0.002(3) 0.008(3) -0.003(3)
C6'_3 0.061(4) 0.068(6) 0.041(4) -0.009(4) 0.000(3) -0.005(4)
O6'_3 0.053(3) 0.052(4) 0.046(3) -0.006(3) -0.005(2) -0.009(3)
Si1A_3a 0.075(3) 0.079(4) 0.045(2) 0.002(2) 0.005(2) 0.003(3)
Si1B_3b 0.045(4) 0.032(5) 0.047(4) -0.016(3) -0.015(3) -0.012(3)
Si2_3 0.0508(15) 0.061(2) 0.0689(17) -0.0031(14) -0.0164(12) -0.0008(12)
C11_3 0.048(5) 0.056(7) 0.117(8) -0.015(6) 0.005(5) 0.008(4)
C12_3 0.070(7) 0.064(7) 0.193(13) -0.016(7) 0.003(7) -0.005(5)
C13_3 0.092(6) 0.087(7) 0.071(5) 0.016(5) 0.000(4) -0.002(5)
C21_3 0.119(7) 0.133(11) 0.051(5) 0.022(7) -0.023(5) 0.007(7)
C22_3 0.107(6) 0.129(10) 0.061(6) 0.009(6) 0.025(5) -0.017(7)
C23_3 0.121(8) 0.103(7) 0.039(5) -0.005(5) 0.003(5) 0.003(6)

loop_
_atom_type_symbol
_atom_type_description
_atom_type_scat_dispersion_real
_atom_type_scat_dispersion_imag
_atom_type_scat_source
C C 0.0033 0.0016 'International Tables Vol C Tables 4.2.6.8 and 6.1.1.4'
N N 0.0061 0.0033 'International Tables Vol C Tables 4.2.6.8 and 6.1.1.4'
O O 0.0106 0.0060 'International Tables Vol C Tables 4.2.6.8 and 6.1.1.4'
H H 0.0000 0.0000 'International Tables Vol C Tables 4.2.6.8 and 6.1.1.4'
Si Si 0.0817 0.0704 'International Tables Vol C Tables 4.2.6.8 and 6.1.1.4'

loop_
_geom_angle_atom_site_label_1
_geom_angle_atom_site_label_2
_geom_angle_atom_site_label_3
_geom_angle
C6_1 N1_1 C2_1 122.9(6)
C6_1 N1_1 C1'_1 116.7(6)
C2_1 N1_1 C1'_1 119.5(6)
O2_1 C2_1 N3_1 121.7(7)
O2_1 C2_1 N1_1 122.9(7)
N3_1 C2_1 N1_1 115.4(7)
C2_1 N3_1 C4_1 127.9(7)
O4_1 C4_1 N3_1 122.0(7)
O4_1 C4_1 C5_1 124.7(7)
N3_1 C4_1 C5_1 113.3(6)
C6_1 C5_1 C4_1 120.7(7)
C5_1 C6_1 N1_1 119.7(7)
O5'A_1 C1'_1 N1_1 106.8(5)
O5'A_1 C1'_1 C2'_1 107.9(6)
N1_1 C1'_1 C2'_1 117.1(5)
O2'_1 C2'_1 C1'_1 113.2(6)
O2'_1 C2'_1 C3'_1 112.5(5)
C1'_1 C2'_1 C3'_1 101.9(5)
C2'_1 O2'_1 Si1B_1b 126.3(6)
C2'_1 O2'_1 Si1A_1a 132.6(4)
O3'_1 C3'_1 C4'_1 108.7(6)
O3'_1 C3'_1 C2'_1 108.9(6)
C4'_1 C3'_1 C2'_1 103.3(5)
C3'_1 O3'_1 Si2_1 128.5(4)
C5'_1 C4'_1 O5'A_1 109.4(6)
C5'_1 C4'_1 C3'_1 113.0(7)
O5'A_1 C4'_1 C3'_1 105.4(6)
C1'_1 O5'A_1 C4'_1 108.3(4)
O6'_1 C5'_1 C6'_1 59.4(5)
O6'_1 C5'_1 C4'_1 115.7(6)
C6'_1 C5'_1 C4'_1 126.7(7)
O6'_1 C6'_1 C5'_1 59.9(4)
C6'_1 O6'_1 C5'_1 60.7(5)
O2'_1 Si1A_1a C11A_1a 113.9(6)
O2'_1 Si1A_1a C13A_1a 109.3(5)
C11A_1a Si1A_1a C13A_1a 111.1(6)
O2'_1 Si1A_1a C12A_1a 106.1(5)
C11A_1a Si1A_1a C12A_1a 108.1(7)
C13A_1a Si1A_1a C12A_1a 108.0(6)
C23A_1a C13A_1a C21A_1a 108.0(11)
C23A_1a C13A_1a C22A_1a 107.7(10)
C21A_1a C13A_1a C22A_1a 109.9(11)
C23A_1a C13A_1a Si1A_1a 109.0(9)
C21A_1a C13A_1a Si1A_1a 111.7(8)
C22A_1a C13A_1a Si1A_1a 110.5(8)
O2'_1 Si1B_1b C11B_1b 112.3(11)
O2'_1 Si1B_1b C12B_1b 103.7(12)
C11B_1b Si1B_1b C12B_1b 106.5(15)
O2'_1 Si1B_1b C13B_1b 115.5(9)
C11B_1b Si1B_1b C13B_1b 108.8(11)
C12B_1b Si1B_1b C13B_1b 109.6(10)
C22B_1b C13B_1b C23B_1b 111(2)
C22B_1b C13B_1b C21B_1b 113.0(19)
C23B_1b C13B_1b C21B_1b 105.1(19)
C22B_1b C13B_1b Si1B_1b 111.3(17)
C23B_1b C13B_1b Si1B_1b 106.4(15)
C21B_1b C13B_1b Si1B_1b 109.4(17)
O3'_1 Si2_1 C11_1 111.0(4)
O3'_1 Si2_1 C12_1 110.8(4)
C11_1 Si2_1 C12_1 109.8(5)
O3'_1 Si2_1 C13_1 104.6(4)
C11_1 Si2_1 C13_1 110.5(5)
C12_1 Si2_1 C13_1 110.1(5)
C23_1 C13_1 C21_1 107.3(10)
C23_1 C13_1 C22_1 113.4(9)
C21_1 C13_1 C22_1 112.0(9)
C23_1 C13_1 Si2_1 109.3(7)
C21_1 C13_1 Si2_1 108.5(7)
C22_1 C13_1 Si2_1 106.1(7)
C6_2 N1_2 C2_2 126.7(6)
C6_2 N1_2 C1'_2 120.4(6)
C2_2 N1_2 C1'_2 112.4(6)
O2_2 C2_2 N1_2 129.6(7)
O2_2 C2_2 N3_2 121.6(7)
N1_2 C2_2 N3_2 108.8(7)
C4_2 N3_2 C2_2 129.0(7)
O4_2 C4_2 N3_2 117.4(7)
O4_2 C4_2 C5_2 129.8(7)
N3_2 C4_2 C5_2 112.8(6)
C6_2 C5_2 C4_2 121.2(8)
C5_2 C6_2 N1_2 121.3(7)
O5'B_2 C1'_2 N1_2 106.1(6)
O5'B_2 C1'_2 C2'_2 104.1(6)
N1_2 C1'_2 C2'_2 115.4(6)
O2'_2 C2'_2 C3'_2 113.4(6)
O2'_2 C2'_2 C1'_2 111.5(7)
C3'_2 C2'_2 C1'_2 100.9(6)
C2'_2 O2'_2 Si1B_2b 135.9(5)
C2'_2 O2'_2 Si1A_2a 129.0(6)
O3'_2 C3'_2 C4'_2 114.6(7)
O3'_2 C3'_2 C2'_2 109.5(7)
C4'_2 C3'_2 C2'_2 100.4(6)
C3'_2 O3'_2 Si2_2 130.9(5)
O5'B_2 C4'_2 C5'_2 111.8(7)
O5'B_2 C4'_2 C3'_2 106.6(7)
C5'_2 C4'_2 C3'_2 115.4(8)
C1'_2 O5'B_2 C4'_2 110.3(5)
O6'_2 C5'_2 C4'_2 116.9(8)
O6'_2 C5'_2 C6'_2 58.4(6)
C4'_2 C5'_2 C6'_2 123.7(9)
O6'_2 C6'_2 C5'_2 58.1(6)
C5'_2 O6'_2 C6'_2 63.5(6)
O2'_2 Si1A_2a C12A_2a 108.9(11)
O2'_2 Si1A_2a C11A_2a 108.2(8)
C12A_2a Si1A_2a C11A_2a 113.1(12)
O2'_2 Si1A_2a C13A_2a 107.0(7)
C12A_2a Si1A_2a C13A_2a 110.3(10)
C11A_2a Si1A_2a C13A_2a 109.3(9)
C22A_2a C13A_2a C21A_2a 109.5(15)
C22A_2a C13A_2a C23A_2a 104.4(14)
C21A_2a C13A_2a C23A_2a 108.2(16)
C22A_2a C13A_2a Si1A_2a 111.8(14)
C21A_2a C13A_2a Si1A_2a 110.6(13)
C23A_2a C13A_2a Si1A_2a 112.2(13)
O2'_2 Si1B_2b C11B_2b 109.5(10)
O2'_2 Si1B_2b C13B_2b 107.2(6)
C11B_2b Si1B_2b C13B_2b 113.1(9)
O2'_2 Si1B_2b C12B_2b 111.2(7)
C11B_2b Si1B_2b C12B_2b 106.8(10)
C13B_2b Si1B_2b C12B_2b 109.2(8)
C22B_2b C13B_2b C23B_2b 108.8(13)
C22B_2b C13B_2b C21B_2b 107.0(13)
C23B_2b C13B_2b C21B_2b 106.4(13)
C22B_2b C13B_2b Si1B_2b 116.4(10)
C23B_2b C13B_2b Si1B_2b 111.1(11)
C21B_2b C13B_2b Si1B_2b 106.5(11)
O3'_2 Si2_2 C13_2 108.3(4)
O3'_2 Si2_2 C12_2 110.9(4)
C13_2 Si2_2 C12_2 112.3(5)
O3'_2 Si2_2 C11_2 109.1(5)
C13_2 Si2_2 C11_2 109.7(6)
C12_2 Si2_2 C11_2 106.4(6)
C21_2 C13_2 C23_2 111.0(10)
C21_2 C13_2 C22_2 108.7(10)
C23_2 C13_2 C22_2 106.5(10)
C21_2 C13_2 Si2_2 110.4(8)
C23_2 C13_2 Si2_2 108.9(7)
C22_2 C13_2 Si2_2 111.3(8)
C6_3 N1_3 C2_3 120.1(6)
C6_3 N1_3 C1'_3 122.1(6)
C2_3 N1_3 C1'_3 117.0(6)
O2_3 C2_3 N1_3 124.1(6)
O2_3 C2_3 N3_3 122.4(7)
N1_3 C2_3 N3_3 113.5(7)
C4_3 N3_3 C2_3 126.4(6)
O4_3 C4_3 N3_3 116.7(6)
O4_3 C4_3 C5_3 125.7(7)
N3_3 C4_3 C5_3 117.6(6)
C6_3 C5_3 C4_3 117.1(7)
C5_3 C6_3 N1_3 125.1(8)
O5'C_3 C1'_3 N1_3 106.7(5)
O5'C_3 C1'_3 C2'_3 104.6(6)
N1_3 C1'_3 C2'_3 114.6(6)
O2'_3 C2'_3 C1'_3 113.8(7)
O2'_3 C2'_3 C3'_3 115.5(6)
C1'_3 C2'_3 C3'_3 101.1(6)
C2'_3 O2'_3 Si1B_3b 131.3(6)
C2'_3 O2'_3 Si1A_3a 134.2(5)
O3'_3 C3'_3 C2'_3 108.2(7)
O3'_3 C3'_3 C4'_3 111.4(7)
C2'_3 C3'_3 C4'_3 100.8(6)
C3'_3 O3'_3 Si2_3 128.9(5)
O5'C_3 C4'_3 C5'_3 112.6(8)
O5'C_3 C4'_3 C3'_3 106.3(7)
C5'_3 C4'_3 C3'_3 116.7(8)
C4'_3 O5'C_3 C1'_3 112.1(5)
C6'_3 C5'_3 O6'_3 56.7(6)
C6'_3 C5'_3 C4'_3 126.6(9)
O6'_3 C5'_3 C4'_3 114.5(8)
O6'_3 C6'_3 C5'_3 62.2(6)
C6'_3 O6'_3 C5'_3 61.1(6)
O2'_3 Si1A_3a C12A_3a 110.6(7)
O2'_3 Si1A_3a C11A_3a 107.1(6)
C12A_3a Si1A_3a C11A_3a 111.4(8)
O2'_3 Si1A_3a C13A_3a 108.0(5)
C12A_3a Si1A_3a C13A_3a 110.2(7)
C11A_3a Si1A_3a C13A_3a 109.5(7)
C21A_3a C13A_3a C22A_3a 104.1(12)
C21A_3a C13A_3a C23A_3a 109.2(13)
C22A_3a C13A_3a C23A_3a 113.2(12)
C21A_3a C13A_3a Si1A_3a 116.0(10)
C22A_3a C13A_3a Si1A_3a 110.5(10)
C23A_3a C13A_3a Si1A_3a 104.1(10)
O2'_3 Si1B_3b C11B_3b 109.3(12)
O2'_3 Si1B_3b C13B_3b 116.1(9)
C11B_3b Si1B_3b C13B_3b 111.2(11)
O2'_3 Si1B_3b C12B_3b 107.3(12)
C11B_3b Si1B_3b C12B_3b 105.9(15)
C13B_3b Si1B_3b C12B_3b 106.5(10)
C23B_3b C13B_3b C22B_3b 111(2)
C23B_3b C13B_3b C21B_3b 109(2)
C22B_3b C13B_3b C21B_3b 102.4(18)
C23B_3b C13B_3b Si1B_3b 113.6(17)
C22B_3b C13B_3b Si1B_3b 110.5(17)
C21B_3b C13B_3b Si1B_3b 109.6(17)
O3'_3 Si2_3 C12_3 110.2(6)
O3'_3 Si2_3 C11_3 111.2(4)
C12_3 Si2_3 C11_3 109.0(6)
O3'_3 Si2_3 C13_3 107.3(4)
C12_3 Si2_3 C13_3 109.1(7)
C11_3 Si2_3 C13_3 110.1(5)
C21_3 C13_3 C23_3 111.6(10)
C21_3 C13_3 C22_3 109.9(10)
C23_3 C13_3 C22_3 108.5(10)
C21_3 C13_3 Si2_3 111.6(7)
C23_3 C13_3 Si2_3 107.3(7)
C22_3 C13_3 Si2_3 107.7(7)

loop_
_geom_bond_atom_site_label_1
_geom_bond_atom_site_label_2
_geom_bond_distance
N1_1 C6_1 1.360(10)
N1_1 C2_1 1.397(10)
N1_1 C1'_1 1.492(9)
C2_1 O2_1 1.254(10)
C2_1 N3_1 1.322(10)
N3_1 C4_1 1.380(11)
C4_1 O4_1 1.240(8)
C4_1 C5_1 1.467(11)
C5_1 C6_1 1.349(11)
C1'_1 O5'A_1 1.393(8)
C1'_1 C2'_1 1.494(9)
C2'_1 O2'_1 1.395(9)
C2'_1 C3'_1 1.521(9)
O2'_1 Si1B_1b 1.589(9)
O2'_1 Si1A_1a 1.676(6)
C3'_1 O3'_1 1.438(10)
C3'_1 C4'_1 1.501(10)
O3'_1 Si2_1 1.645(6)
C4'_1 C5'_1 1.486(13)
C4'_1 O5'A_1 1.499(9)
C5'_1 O6'_1 1.457(9)
C5'_1 C6'_1 1.468(11)
C6'_1 O6'_1 1.449(8)
Si1A_1a C11A_1a 1.807(12)
Si1A_1a C13A_1a 1.835(10)
Si1A_1a C12A_1a 1.853(13)
C13A_1a C23A_1a 1.561(16)
C13A_1a C21A_1a 1.571(14)
C13A_1a C22A_1a 1.576(15)
Si1B_1b C11B_1b 1.827(17)
Si1B_1b C12B_1b 1.838(17)
Si1B_1b C13B_1b 1.845(16)
C13B_1b C22B_1b 1.533(19)
C13B_1b C23B_1b 1.574(19)
C13B_1b C21B_1b 1.578(19)
Si2_1 C11_1 1.792(12)
Si2_1 C12_1 1.811(8)
Si2_1 C13_1 1.894(9)
C13_1 C23_1 1.535(13)
C13_1 C21_1 1.564(12)
C13_1 C22_1 1.566(15)
N1_2 C6_2 1.367(11)
N1_2 C2_2 1.401(11)
N1_2 C1'_2 1.516(9)
C2_2 O2_2 1.133(10)
C2_2 N3_2 1.451(10)
N3_2 C4_2 1.371(11)
C4_2 O4_2 1.195(8)
C4_2 C5_2 1.494(12)
C5_2 C6_2 1.290(11)
C1'_2 O5'B_2 1.382(10)
C1'_2 C2'_2 1.521(10)
C2'_2 O2'_2 1.406(10)
C2'_2 C3'_2 1.502(10)
O2'_2 Si1B_2b 1.628(7)
O2'_2 Si1A_2a 1.674(8)
C3'_2 O3'_2 1.402(11)
C3'_2 C4'_2 1.491(11)
O3'_2 Si2_2 1.631(6)
C4'_2 O5'B_2 1.418(10)
C4'_2 C5'_2 1.470(16)
C5'_2 O6'_2 1.404(10)
C5'_2 C6'_2 1.481(15)
C6'_2 O6'_2 1.408(11)
Si1A_2a C12A_2a 1.806(15)
Si1A_2a C11A_2a 1.819(15)
Si1A_2a C13A_2a 1.851(14)
C13A_2a C22A_2a 1.559(17)
C13A_2a C21A_2a 1.569(17)
C13A_2a C23A_2a 1.571(17)
Si1B_2b C11B_2b 1.805(14)
Si1B_2b C13B_2b 1.837(12)
Si1B_2b C12B_2b 1.839(14)
C13B_2b C22B_2b 1.533(16)
C13B_2b C23B_2b 1.572(17)
C13B_2b C21B_2b 1.594(17)
Si2_2 C13_2 1.838(10)
Si2_2 C12_2 1.839(9)
Si2_2 C11_2 1.840(11)
C13_2 C21_2 1.565(15)
C13_2 C23_2 1.585(14)
C13_2 C22_2 1.584(13)
N1_3 C6_3 1.372(11)
N1_3 C2_3 1.373(11)
N1_3 C1'_3 1.470(9)
C2_3 O2_3 1.201(10)
C2_3 N3_3 1.407(9)
N3_3 C4_3 1.333(11)
C4_3 O4_3 1.291(8)
C4_3 C5_3 1.407(11)
C5_3 C6_3 1.320(11)
C1'_3 O5'C_3 1.432(9)
C1'_3 C2'_3 1.544(10)
C2'_3 O2'_3 1.353(10)
C2'_3 C3'_3 1.549(11)
O2'_3 Si1B_3b 1.606(9)
O2'_3 Si1A_3a 1.668(7)
C3'_3 O3'_3 1.392(11)
C3'_3 C4'_3 1.558(12)
O3'_3 Si2_3 1.629(6)
C4'_3 O5'C_3 1.399(10)
C4'_3 C5'_3 1.476(16)
C5'_3 C6'_3 1.418(14)
C5'_3 O6'_3 1.432(11)
C6'_3 O6'_3 1.354(11)
Si1A_3a C12A_3a 1.800(13)
Si1A_3a C11A_3a 1.823(14)
Si1A_3a C13A_3a 1.842(11)
C13A_3a C21A_3a 1.556(16)
C13A_3a C22A_3a 1.567(16)
C13A_3a C23A_3a 1.573(17)
Si1B_3b C11B_3b 1.827(17)
Si1B_3b C13B_3b 1.833(16)
Si1B_3b C12B_3b 1.861(17)
C13B_3b C23B_3b 1.537(19)
C13B_3b C22B_3b 1.567(19)
C13B_3b C21B_3b 1.579(19)
Si2_3 C12_3 1.779(12)
Si2_3 C11_3 1.811(10)
Si2_3 C13_3 1.868(10)
C13_3 C21_3 1.541(13)
C13_3 C23_3 1.597(15)
C13_3 C22_3 1.604(13)
